data_1539408
loop_
_publ_author_name
'Urland, W.'
'Hoppe, R.'

_publ_section_title
;
 Zur Kenntnis der Oxoplatinate Na2 Pt O2, Na2 Pt O3, (K2 Pt O3) und (Rb2
 Pt O3)
;
_journal_name_full 'Zeitschrift fuer Anorganische und Allgemeine Chemie'
_journal_page_first 23
_journal_page_last 36
_journal_volume 392
_journal_year 1972
_chemical_formula_sum 'Na2 O3 Pt'
_chemical_name_systematic 'Na2 (Pt O3)'
_space_group_IT_number 15
_symmetry_space_group_name_Hall '-C 2yc'
_symmetry_space_group_name_H-M 'C 1 2/c 1'
_cell_angle_alpha 90
_cell_angle_beta 99.67
_cell_angle_gamma 90
_cell_formula_units_Z 8
_cell_length_a 5.419
_cell_length_b 9.385
_cell_length_c 10.752
_cell_volume 539.048
_citation_journal_id_ASTM ZAACAB
_cod_data_source_file Urland_ZAACAB_1972_555.cif
_cod_data_source_block Na2O3Pt1
_cod_original_cell_volume 539.0485
_cod_original_formula_sum 'Na2 O3 Pt1'
_cod_database_code 1539408

loop_
_symmetry_equiv_pos_as_xyz
x,y,z
-x,y,-z+1/2
-x,-y,-z
x,-y,z-1/2
x+1/2,y+1/2,z
-x+1/2,y+1/2,-z+1/2
-x+1/2,-y+1/2,-z
x+1/2,-y+1/2,z-1/2

loop_
_atom_site_label
_atom_site_type_symbol
_atom_site_fract_x
_atom_site_fract_y
_atom_site_fract_z
_atom_site_occupancy
_atom_site_U_iso_or_equiv
Na2 Na+1 0.25 0.25 0 1 0.0
Pt2 Pt+4 0 0.584 0.25 1 0.0
O3 O-2 0.146 0.735 0.148 1 0.0
O2 O-2 0.095 0.415 0.149 1 0.0
O1 O-2 0.15 0.101 0.148 1 0.0
Na3 Na+1 0 0.918 0.25 1 0.0
Na1 Na+1 0.261 0.578 0.001 1 0.0
Pt1 Pt+4 0 0.249 0.25 1 0.0
